data_2221941
loop_
_publ_author_name
'Chen, Ping'
'Xia, Lin'
'Hu, Ai-Xi'
'Ye, Jiao'

_publ_section_title
;
 4,4-Dimethyl-1-(3-nitrophenyl)pent-1-en-3-one
;
_journal_coeditor_code BT2958
_journal_issue 6
_journal_name_full 'Acta Crystallographica Section E'
_journal_page_first o1346
_journal_paper_doi 10.1107/S1600536809018479
_journal_volume 65
_journal_year 2009
_chemical_formula_iupac 'C13 H15 N O3'
_chemical_formula_moiety 'C13 H15 N O3'
_chemical_formula_sum 'C13 H15 N O3'
_chemical_formula_weight 233.26
_chemical_melting_point 363
_chemical_name_systematic
;
4,4-Dimethyl-1-(3-nitrophenyl)pent-1-en-3-one
;
_space_group_IT_number 62
_symmetry_cell_setting orthorhombic
_symmetry_space_group_name_Hall '-P 2ac 2n'
_symmetry_space_group_name_H-M 'P n m a'
_atom_sites_solution_hydrogens geom
_atom_sites_solution_primary direct
_atom_sites_solution_secondary difmap
_audit_creation_method SHELXL97
_cell_angle_alpha 90.00
_cell_angle_beta 90.00
_cell_angle_gamma 90.00
_cell_formula_units_Z 4
_cell_length_a 11.3375(9)
_cell_length_b 7.2163(6)
_cell_length_c 14.9327(12)
_cell_measurement_reflns_used 1920
_cell_measurement_temperature 173(2)
_cell_measurement_theta_max 27.68
_cell_measurement_theta_min 2.26
_cell_volume 1221.72(17)
_computing_cell_refinement 'SAINT-Plus (Bruker, 2003)'
_computing_data_collection 'SMART (Bruker, 2001)'
_computing_data_reduction 'SAINT-Plus (Bruker, 2003)'
_computing_molecular_graphics 'SHELXTL (Sheldrick, 2008)'
_computing_publication_material 'SHELXTL (Sheldrick, 2008)'
_computing_structure_refinement 'SHELXL97 (Sheldrick, 2008)'
_computing_structure_solution 'SHELXS97 (Sheldrick, 2008)'
_diffrn_ambient_temperature 173(2)
_diffrn_measured_fraction_theta_full 0.982
_diffrn_measured_fraction_theta_max 0.982
_diffrn_measurement_device_type 'Bruker SMART 1000 CCD'
_diffrn_measurement_method \w
_diffrn_radiation_monochromator graphite
_diffrn_radiation_source 'fine-focus sealed tube'
_diffrn_radiation_type MoK\a
_diffrn_radiation_wavelength 0.71073
_diffrn_reflns_av_R_equivalents 0.0297
_diffrn_reflns_av_sigmaI/netI 0.0253
_diffrn_reflns_limit_h_max 12
_diffrn_reflns_limit_h_min -13
_diffrn_reflns_limit_k_max 8
_diffrn_reflns_limit_k_min -3
_diffrn_reflns_limit_l_max 17
_diffrn_reflns_limit_l_min -18
_diffrn_reflns_number 5485
_diffrn_reflns_theta_full 25.99
_diffrn_reflns_theta_max 25.99
_diffrn_reflns_theta_min 2.26
_diffrn_standards_number 0
_exptl_absorpt_coefficient_mu 0.090
_exptl_absorpt_correction_T_max 0.9866
_exptl_absorpt_correction_T_min 0.9579
_exptl_absorpt_correction_type multi-scan
_exptl_absorpt_process_details '(SADABS; Sheldrick, 2004)'
_exptl_crystal_colour colourless
_exptl_crystal_density_diffrn 1.268
_exptl_crystal_density_method 'not measured'
_exptl_crystal_description block
_exptl_crystal_F_000 496
_exptl_crystal_size_max 0.48
_exptl_crystal_size_mid 0.36
_exptl_crystal_size_min 0.15
_refine_diff_density_max 0.255
_refine_diff_density_min -0.159
_refine_ls_extinction_method none
_refine_ls_goodness_of_fit_ref 1.059
_refine_ls_hydrogen_treatment constr
_refine_ls_matrix_type full
_refine_ls_number_parameters 101
_refine_ls_number_reflns 1280
_refine_ls_number_restraints 0
_refine_ls_restrained_S_all 1.059
_refine_ls_R_factor_all 0.0604
_refine_ls_R_factor_gt 0.0405
_refine_ls_shift/su_max 0.001
_refine_ls_shift/su_mean 0.000
_refine_ls_structure_factor_coef Fsqd
_refine_ls_weighting_details 'calc w = 1/[\s^2^(Fo^2^)+(0.0591P)^2^+0.3634P] where P=(Fo^2^+2Fc^2^)/3'
_refine_ls_weighting_scheme calc
_refine_ls_wR_factor_gt 0.1087
_refine_ls_wR_factor_ref 0.1225
_reflns_number_gt 937
_reflns_number_total 1280
_reflns_threshold_expression I>2\s(I)
_cod_data_source_file bt2958.cif
_cod_data_source_block I
_cod_database_code 2221941
_cod_database_fobs_code 2221941

loop_
_symmetry_equiv_pos_as_xyz
'x, y, z'
'-x+1/2, -y, z+1/2'
'-x, y+1/2, -z'
'x+1/2, -y+1/2, -z+1/2'
'-x, -y, -z'
'x-1/2, y, -z-1/2'
'x, -y-1/2, z'
'-x-1/2, y-1/2, z-1/2'

loop_
_atom_site_type_symbol
_atom_site_label
_atom_site_fract_x
_atom_site_fract_y
_atom_site_fract_z
_atom_site_U_iso_or_equiv
_atom_site_adp_type
_atom_site_calc_flag
_atom_site_refinement_flags
_atom_site_occupancy
_atom_site_disorder_assembly
_atom_site_disorder_group
C C1 0.64133(19) 0.2500 0.12364(15) 0.0363(6) Uani d S 1 . .
H H1 0.7249 0.2500 0.1281 0.044 Uiso calc SR 1 . .
C C2 0.5825(2) 0.2500 0.19956(15) 0.0371(6) Uani d S 1 . .
H H2 0.4987 0.2500 0.1983 0.045 Uiso calc SR 1 . .
C C3 0.6446(2) 0.2500 0.28774(15) 0.0367(6) Uani d S 1 . .
C C4 0.56797(18) 0.2500 0.37208(15) 0.0317(5) Uani d S 1 . .
C C5 0.6474(2) 0.2500 0.45437(16) 0.0392(6) Uani d S 1 . .
H H5A 0.5987 0.2500 0.5086 0.059 Uiso calc SR 1 . .
H H5B 0.6973 0.3609 0.4537 0.059 Uiso calc PR 0.50 . .
H H5C 0.6973 0.1391 0.4537 0.059 Uiso calc PR 0.50 . .
C C6 0.48919(15) 0.0777(3) 0.37212(12) 0.0419(5) Uani d . 1 . .
H H6A 0.5385 -0.0338 0.3701 0.063 Uiso calc R 1 . .
H H6B 0.4374 0.0803 0.3196 0.063 Uiso calc R 1 . .
H H6C 0.4412 0.0761 0.4267 0.063 Uiso calc R 1 . .
C C7 0.59173(19) 0.2500 0.03248(15) 0.0310(5) Uani d S 1 . .
C C8 0.66910(19) 0.2500 -0.03967(15) 0.0313(5) Uani d S 1 . .
H H8 0.7519 0.2500 -0.0299 0.038 Uiso calc SR 1 . .
C C9 0.62418(18) 0.2500 -0.12592(14) 0.0296(5) Uani d S 1 . .
C C10 0.5051(2) 0.2500 -0.14355(15) 0.0348(6) Uani d S 1 . .
H H10 0.4764 0.2500 -0.2033 0.042 Uiso calc SR 1 . .
C C11 0.42813(19) 0.2500 -0.07129(16) 0.0381(6) Uani d S 1 . .
H H11 0.3454 0.2500 -0.0814 0.046 Uiso calc SR 1 . .
C C12 0.47098(19) 0.2500 0.01538(15) 0.0363(6) Uani d S 1 . .
H H12 0.4171 0.2500 0.0641 0.044 Uiso calc SR 1 . .
N N1 0.70773(17) 0.2500 -0.20150(12) 0.0359(5) Uani d S 1 . .
O O1 0.66864(16) 0.2500 -0.27777(11) 0.0501(5) Uani d S 1 . .
O O2 0.81309(15) 0.2500 -0.18457(12) 0.0570(6) Uani d S 1 . .
O O3 0.75145(14) 0.2500 0.29171(11) 0.0559(6) Uani d S 1 . .

loop_
_atom_site_aniso_label
_atom_site_aniso_U_11
_atom_site_aniso_U_22
_atom_site_aniso_U_33
_atom_site_aniso_U_12
_atom_site_aniso_U_13
_atom_site_aniso_U_23
C1 0.0277(11) 0.0469(15) 0.0344(13) 0.000 -0.0032(9) 0.000
C2 0.0283(11) 0.0495(15) 0.0337(13) 0.000 -0.0012(9) 0.000
C3 0.0319(12) 0.0453(15) 0.0328(13) 0.000 -0.0006(9) 0.000
C4 0.0315(11) 0.0347(13) 0.0290(12) 0.000 -0.0002(9) 0.000
C5 0.0373(12) 0.0471(15) 0.0333(13) 0.000 -0.0019(10) 0.000
C6 0.0415(9) 0.0424(10) 0.0418(10) -0.0048(8) 0.0023(7) 0.0001(8)
C7 0.0304(11) 0.0317(13) 0.0310(12) 0.000 -0.0015(9) 0.000
C8 0.0265(10) 0.0332(13) 0.0340(13) 0.000 -0.0030(9) 0.000
C9 0.0312(11) 0.0281(12) 0.0297(12) 0.000 0.0014(9) 0.000
C10 0.0352(12) 0.0387(14) 0.0306(12) 0.000 -0.0043(9) 0.000
C11 0.0279(11) 0.0494(15) 0.0372(13) 0.000 -0.0014(9) 0.000
C12 0.0321(12) 0.0447(14) 0.0322(13) 0.000 0.0006(9) 0.000
N1 0.0355(11) 0.0405(12) 0.0316(12) 0.000 0.0020(8) 0.000
O1 0.0501(10) 0.0725(14) 0.0278(10) 0.000 -0.0010(8) 0.000
O2 0.0322(9) 0.0955(16) 0.0434(11) 0.000 0.0058(8) 0.000
O3 0.0300(10) 0.1027(17) 0.0350(10) 0.000 -0.0011(7) 0.000

loop_
_atom_type_symbol
_atom_type_description
_atom_type_scat_dispersion_real
_atom_type_scat_dispersion_imag
_atom_type_scat_source
C C 0.0033 0.0016 'International Tables Vol C Tables 4.2.6.8 and 6.1.1.4'
H H 0.0000 0.0000 'International Tables Vol C Tables 4.2.6.8 and 6.1.1.4'
N N 0.0061 0.0033 'International Tables Vol C Tables 4.2.6.8 and 6.1.1.4'
O O 0.0106 0.0060 'International Tables Vol C Tables 4.2.6.8 and 6.1.1.4'

loop_
_geom_angle_atom_site_label_1
_geom_angle_atom_site_label_2
_geom_angle_atom_site_label_3
_geom_angle_site_symmetry_1
_geom_angle_site_symmetry_3
_geom_angle
_geom_angle_publ_flag
C2 C1 C7 . . 127.1(2) ?
C2 C1 H1 . . 116.5 ?
C7 C1 H1 . . 116.5 ?
C1 C2 C3 . . 121.4(2) ?
C1 C2 H2 . . 119.3 ?
C3 C2 H2 . . 119.3 ?
O3 C3 C2 . . 120.9(2) ?
O3 C3 C4 . . 121.8(2) ?
C2 C3 C4 . . 117.30(19) ?
C5 C4 C3 . . 109.19(18) ?
C5 C4 C6 . . 110.15(12) ?
C3 C4 C6 . . 109.36(12) ?
C5 C4 C6 . 7_565 110.15(12) ?
C3 C4 C6 . 7_565 109.36(12) ?
C6 C4 C6 . 7_565 108.63(18) ?
C4 C5 H5A . . 109.5 ?
C4 C5 H5B . . 109.5 ?
H5A C5 H5B . . 109.5 ?
C4 C5 H5C . . 109.5 ?
H5A C5 H5C . . 109.5 ?
H5B C5 H5C . . 109.5 ?
C4 C6 H6A . . 109.5 ?
C4 C6 H6B . . 109.5 ?
H6A C6 H6B . . 109.5 ?
C4 C6 H6C . . 109.5 ?
H6A C6 H6C . . 109.5 ?
H6B C6 H6C . . 109.5 ?
C8 C7 C12 . . 118.6(2) ?
C8 C7 C1 . . 118.40(19) ?
C12 C7 C1 . . 123.0(2) ?
C9 C8 C7 . . 119.27(19) ?
C9 C8 H8 . . 120.4 ?
C7 C8 H8 . . 120.4 ?
C10 C9 C8 . . 122.6(2) ?
C10 C9 N1 . . 118.97(19) ?
C8 C9 N1 . . 118.42(18) ?
C9 C10 C11 . . 117.9(2) ?
C9 C10 H10 . . 121.0 ?
C11 C10 H10 . . 121.0 ?
C12 C11 C10 . . 120.5(2) ?
C12 C11 H11 . . 119.8 ?
C10 C11 H11 . . 119.8 ?
C11 C12 C7 . . 121.1(2) ?
C11 C12 H12 . . 119.4 ?
C7 C12 H12 . . 119.4 ?
O2 N1 O1 . . 123.22(19) ?
O2 N1 C9 . . 118.06(18) ?
O1 N1 C9 . . 118.73(18) ?

loop_
_geom_bond_atom_site_label_1
_geom_bond_atom_site_label_2
_geom_bond_site_symmetry_2
_geom_bond_distance
_geom_bond_publ_flag
C1 C2 . 1.315(3) ?
C1 C7 . 1.473(3) ?
C1 H1 . 0.9500 ?
C2 C3 . 1.493(3) ?
C2 H2 . 0.9500 ?
C3 O3 . 1.213(3) ?
C3 C4 . 1.530(3) ?
C4 C5 . 1.523(3) ?
C4 C6 . 1.531(2) ?
C4 C6 7_565 1.531(2) ?
C5 H5A . 0.9800 ?
C5 H5B . 0.9800 ?
C5 H5C . 0.9800 ?
C6 H6A . 0.9800 ?
C6 H6B . 0.9800 ?
C6 H6C . 0.9800 ?
C7 C8 . 1.389(3) ?
C7 C12 . 1.393(3) ?
C8 C9 . 1.385(3) ?
C8 H8 . 0.9500 ?
C9 C10 . 1.376(3) ?
C9 N1 . 1.474(3) ?
C10 C11 . 1.388(3) ?
C10 H10 . 0.9500 ?
C11 C12 . 1.382(3) ?
C11 H11 . 0.9500 ?
C12 H12 . 0.9500 ?
N1 O2 . 1.221(2) ?
N1 O1 . 1.222(2) ?

loop_
_geom_hbond_atom_site_label_D
_geom_hbond_atom_site_label_H
_geom_hbond_atom_site_label_A
_geom_hbond_site_symmetry_A
_geom_hbond_distance_DH
_geom_hbond_distance_HA
_geom_hbond_distance_DA
_geom_hbond_angle_DHA
_geom_hbond_publ_flag
C6 H6A O2 2_655 0.9800 2.4400 3.367(2) 158.00 yes
C10 H10 O2 4_454 0.9500 2.5000 3.366(3) 152.00 yes

loop_
_geom_torsion_atom_site_label_1
_geom_torsion_atom_site_label_2
_geom_torsion_atom_site_label_3
_geom_torsion_atom_site_label_4
_geom_torsion_site_symmetry_1
_geom_torsion_site_symmetry_2
_geom_torsion_site_symmetry_3
_geom_torsion_site_symmetry_4
_geom_torsion
_geom_torsion_publ_flag
C7 C1 C2 C3 . . . . 180.0 ?
C1 C2 C3 O3 . . . . 0.0 ?
C1 C2 C3 C4 . . . . 180.0 ?
O3 C3 C4 C5 . . . . 0.0 ?
C2 C3 C4 C5 . . . . 180.0 ?
O3 C3 C4 C6 . . . . -120.58(12) ?
C2 C3 C4 C6 . . . . 59.42(12) ?
O3 C3 C4 C6 . . . 7_565 120.58(12) ?
C2 C3 C4 C6 . . . 7_565 -59.42(12) ?
C2 C1 C7 C8 . . . . 180.0 ?
C2 C1 C7 C12 . . . . 0.0 ?
C12 C7 C8 C9 . . . . 0.0 ?
C1 C7 C8 C9 . . . . 180.0 ?
C7 C8 C9 C10 . . . . 0.0 ?
C7 C8 C9 N1 . . . . 180.0 ?
C8 C9 C10 C11 . . . . 0.0 ?
N1 C9 C10 C11 . . . . 180.0 ?
C9 C10 C11 C12 . . . . 0.0 ?
C10 C11 C12 C7 . . . . 0.0 ?
C8 C7 C12 C11 . . . . 0.0 ?
C1 C7 C12 C11 . . . . 180.0 ?
C10 C9 N1 O2 . . . . 180.0 ?
C8 C9 N1 O2 . . . . 0.0 ?
C10 C9 N1 O1 . . . . 0.0 ?
C8 C9 N1 O1 . . . . 180.0 ?
